data_2221873
loop_
_publ_author_name
'H\"okelek, Tuncer'
'Dal, Hakan'
'Tercan, Bar\?i\,s'
'\"Ozbek, F. Elif'
'Necefo\(glu, Hacali'

_publ_section_title
;
 Diaquabis(2-bromobenzoato-\k<i>O</i>)bis(nicotinamide-\k<i>N</i>^1^)zinc(II)
;
_journal_coeditor_code XU2517
_journal_issue 5
_journal_name_full 'Acta Crystallographica Section E'
_journal_page_first m607
_journal_page_last m608
_journal_paper_doi 10.1107/S1600536809015645
_journal_volume 65
_journal_year 2009
_chemical_formula_iupac '[Zn (C7 H4 Br O2)2 (C6 H6 N2 O)2 (H2 O)2]'
_chemical_formula_moiety 'C26 H24 Br2 N4 O8 Zn'
_chemical_formula_sum 'C26 H24 Br2 N4 O8 Zn'
_chemical_formula_weight 745.68
_chemical_name_systematic
;
Diaquabis(2-bromobenzoato-\k<i>O</i>)bis(nicotinamide-\k<i>N</i>^1^)zinc(II)
;
_space_group_IT_number 14
_symmetry_cell_setting monoclinic
_symmetry_space_group_name_Hall '-P 2yn'
_symmetry_space_group_name_H-M 'P 1 21/n 1'
_atom_sites_solution_hydrogens geom
_atom_sites_solution_primary direct
_atom_sites_solution_secondary difmap
_audit_creation_method SHELXL-97
_cell_angle_alpha 90.00
_cell_angle_beta 106.3460(10)
_cell_angle_gamma 90.00
_cell_formula_units_Z 2
_cell_length_a 7.9111(2)
_cell_length_b 18.1604(4)
_cell_length_c 9.8345(3)
_cell_measurement_reflns_used 7038
_cell_measurement_temperature 100(2)
_cell_measurement_theta_max 28.44
_cell_measurement_theta_min 2.43
_cell_volume 1355.80(6)
_computing_cell_refinement 'SAINT (Bruker, 2007)'
_computing_data_collection 'APEX2 (Bruker, 2007)'
_computing_data_reduction 'SAINT (Bruker, 2007)'
_computing_molecular_graphics 'ORTEP-3 for Windows (Farrugia, 1997)'
_computing_publication_material 'WinGX (Farrugia, 1999)'
_computing_structure_refinement 'SHELXL97 (Sheldrick, 2008)'
_computing_structure_solution 'SHELXS97 (Sheldrick, 2008)'
_diffrn_ambient_temperature 100(2)
_diffrn_measured_fraction_theta_full 0.993
_diffrn_measured_fraction_theta_max 0.993
_diffrn_measurement_device_type 'Bruker Kappa APEXII CCD area-detector diffctometer'
_diffrn_measurement_method '\f and \w'
_diffrn_radiation_monochromator graphite
_diffrn_radiation_source 'fine-focus sealed tube'
_diffrn_radiation_type MoK\a
_diffrn_radiation_wavelength 0.71073
_diffrn_reflns_av_R_equivalents 0.0809
_diffrn_reflns_av_sigmaI/netI 0.0463
_diffrn_reflns_limit_h_max 10
_diffrn_reflns_limit_h_min -8
_diffrn_reflns_limit_k_max 23
_diffrn_reflns_limit_k_min -24
_diffrn_reflns_limit_l_max 13
_diffrn_reflns_limit_l_min -13
_diffrn_reflns_number 12839
_diffrn_reflns_theta_full 28.47
_diffrn_reflns_theta_max 28.47
_diffrn_reflns_theta_min 2.24
_diffrn_standards_number 0
_exptl_absorpt_coefficient_mu 3.911
_exptl_absorpt_correction_T_max 0.393
_exptl_absorpt_correction_T_min 0.230
_exptl_absorpt_correction_type multi-scan
_exptl_absorpt_process_details '(SADABS; Bruker, 2005)'
_exptl_crystal_colour colorless
_exptl_crystal_density_diffrn 1.827
_exptl_crystal_density_method 'not measured'
_exptl_crystal_description block
_exptl_crystal_F_000 744
_exptl_crystal_size_max 0.43
_exptl_crystal_size_mid 0.33
_exptl_crystal_size_min 0.24
_refine_diff_density_max 0.768
_refine_diff_density_min -0.510
_refine_ls_extinction_method none
_refine_ls_goodness_of_fit_ref 1.063
_refine_ls_hydrogen_treatment mixed
_refine_ls_matrix_type full
_refine_ls_number_parameters 203
_refine_ls_number_reflns 3416
_refine_ls_number_restraints 1
_refine_ls_restrained_S_all 1.063
_refine_ls_R_factor_all 0.0317
_refine_ls_R_factor_gt 0.0256
_refine_ls_shift/su_max 0.001
_refine_ls_shift/su_mean 0.000
_refine_ls_structure_factor_coef Fsqd
_refine_ls_weighting_details 'calc w=1/[\s^2^(Fo^2^)+(0.0306P)^2^] where P=(Fo^2^+2Fc^2^)/3'
_refine_ls_weighting_scheme calc
_refine_ls_wR_factor_gt 0.0638
_refine_ls_wR_factor_ref 0.0653
_reflns_number_gt 2948
_reflns_number_total 3416
_reflns_threshold_expression I>2\s(I)
_cod_data_source_file xu2517.cif
_cod_data_source_block I
_cod_original_sg_symbol_H-M 'P 21/n'
_cod_database_code 2221873
_cod_database_fobs_code 2221873

loop_
_symmetry_equiv_pos_as_xyz
'x, y, z'
'-x+1/2, y+1/2, -z+1/2'
'-x, -y, -z'
'x-1/2, -y-1/2, z-1/2'

loop_
_atom_site_type_symbol
_atom_site_label
_atom_site_fract_x
_atom_site_fract_y
_atom_site_fract_z
_atom_site_U_iso_or_equiv
_atom_site_adp_type
_atom_site_calc_flag
_atom_site_refinement_flags
_atom_site_occupancy
_atom_site_disorder_assembly
_atom_site_disorder_group
Br Br1 0.90022(2) 0.210886(11) 0.671443(19) 0.02134(7) Uani d . 1 . .
Zn Zn1 1.0000 0.5000 1.0000 0.01096(8) Uani d S 1 . .
O O1 1.11803(16) 0.40204(7) 0.95347(12) 0.0142(3) Uani d . 1 . .
O O2 0.89388(16) 0.36730(8) 0.77083(12) 0.0163(3) Uani d . 1 . .
O O3 1.45377(17) 0.51058(8) 0.67688(12) 0.0186(3) Uani d . 1 . .
O O4 1.26223(16) 0.54361(8) 1.09090(12) 0.0145(3) Uani d D 1 . .
H H41 1.238(4) 0.5757(17) 1.143(3) 0.048(9) Uiso d . 1 . .
H H42 1.343(3) 0.5165(13) 1.146(2) 0.030(6) Uiso d D 1 . .
N N1 1.00804(19) 0.54424(9) 0.80326(14) 0.0126(3) Uani d . 1 . .
N N2 1.3585(2) 0.58056(11) 0.48109(16) 0.0193(4) Uani d . 1 . .
H H21 1.272(3) 0.6009(14) 0.427(2) 0.031(7) Uiso d . 1 . .
H H22 1.447(4) 0.5666(15) 0.452(3) 0.031(7) Uiso d . 1 . .
C C1 1.0529(2) 0.36488(10) 0.84198(16) 0.0125(3) Uani d . 1 . .
C C2 1.1764(2) 0.31803(10) 0.78680(16) 0.0127(3) Uani d . 1 . .
C C3 1.3510(2) 0.34108(11) 0.81090(17) 0.0149(4) Uani d . 1 . .
H H3 1.3907 0.3815 0.8692 0.018 Uiso calc R 1 . .
C C4 1.4661(2) 0.30548(11) 0.75047(18) 0.0177(4) Uani d . 1 . .
H H4 1.5816 0.3219 0.7683 0.021 Uiso calc R 1 . .
C C5 1.4089(2) 0.24503(12) 0.66281(17) 0.0171(4) Uani d . 1 . .
H H5 1.4850 0.2220 0.6193 0.021 Uiso calc R 1 . .
C C6 1.2392(2) 0.21919(11) 0.64049(17) 0.0157(4) Uani d . 1 . .
H H6 1.2014 0.1780 0.5838 0.019 Uiso calc R 1 . .
C C7 1.1250(2) 0.25506(11) 0.70332(16) 0.0133(4) Uani d . 1 . .
C C8 1.1546(2) 0.53766(10) 0.76238(16) 0.0133(4) Uani d . 1 . .
H H8 1.2498 0.5127 0.8216 0.016 Uiso calc R 1 . .
C C9 1.1722(2) 0.56605(10) 0.63648(16) 0.0126(3) Uani d . 1 . .
C C10 1.0301(2) 0.60450(11) 0.54960(17) 0.0162(4) Uani d . 1 . .
H H10 1.0381 0.6251 0.4650 0.019 Uiso calc R 1 . .
C C11 0.8777(2) 0.61176(11) 0.58996(17) 0.0171(4) Uani d . 1 . .
H H11 0.7815 0.6372 0.5333 0.020 Uiso calc R 1 . .
C C12 0.8705(2) 0.58033(11) 0.71677(17) 0.0147(4) Uani d . 1 . .
H H12 0.7669 0.5843 0.7431 0.018 Uiso calc R 1 . .
C C13 1.3397(2) 0.55091(11) 0.59974(17) 0.0147(4) Uani d . 1 . .

loop_
_atom_site_aniso_label
_atom_site_aniso_U_11
_atom_site_aniso_U_22
_atom_site_aniso_U_33
_atom_site_aniso_U_12
_atom_site_aniso_U_13
_atom_site_aniso_U_23
Br1 0.01423(10) 0.02129(13) 0.02759(11) -0.00591(7) 0.00440(7) -0.00471(7)
Zn1 0.00902(14) 0.01609(17) 0.00751(12) 0.00017(10) 0.00189(10) 0.00020(10)
O1 0.0127(6) 0.0182(7) 0.0104(5) 0.0032(5) 0.0010(4) -0.0004(5)
O2 0.0098(6) 0.0249(8) 0.0128(5) 0.0021(5) 0.0010(5) -0.0018(5)
O3 0.0129(6) 0.0297(9) 0.0133(6) 0.0062(6) 0.0040(5) 0.0051(5)
O4 0.0102(6) 0.0197(8) 0.0127(6) 0.0009(5) 0.0019(5) -0.0007(5)
N1 0.0102(7) 0.0158(8) 0.0112(6) 0.0000(6) 0.0020(5) -0.0002(5)
N2 0.0131(8) 0.0325(10) 0.0139(7) 0.0068(7) 0.0064(6) 0.0069(7)
C1 0.0120(8) 0.0154(9) 0.0099(7) -0.0004(7) 0.0029(6) 0.0031(6)
C2 0.0135(8) 0.0145(9) 0.0091(7) 0.0019(7) 0.0018(6) 0.0018(6)
C3 0.0128(8) 0.0163(10) 0.0139(7) 0.0002(7) 0.0011(6) -0.0006(7)
C4 0.0114(8) 0.0231(11) 0.0185(8) -0.0010(7) 0.0038(7) 0.0016(7)
C5 0.0169(9) 0.0211(11) 0.0149(8) 0.0056(7) 0.0069(7) 0.0030(7)
C6 0.0176(9) 0.0162(10) 0.0122(7) 0.0016(7) 0.0023(7) -0.0007(6)
C7 0.0111(8) 0.0168(10) 0.0107(7) -0.0008(7) 0.0007(6) 0.0016(6)
C8 0.0119(8) 0.0154(10) 0.0115(7) 0.0013(7) 0.0013(6) 0.0004(6)
C9 0.0115(8) 0.0155(10) 0.0109(7) 0.0003(6) 0.0033(6) -0.0008(6)
C10 0.0146(8) 0.0238(11) 0.0103(7) 0.0025(7) 0.0038(6) 0.0042(7)
C11 0.0132(8) 0.0216(11) 0.0142(7) 0.0048(7) 0.0003(7) 0.0042(7)
C12 0.0122(8) 0.0180(10) 0.0141(7) 0.0018(7) 0.0038(6) 0.0001(7)
C13 0.0120(8) 0.0199(10) 0.0119(7) 0.0002(7) 0.0031(6) -0.0016(6)

loop_
_atom_type_symbol
_atom_type_description
_atom_type_scat_dispersion_real
_atom_type_scat_dispersion_imag
_atom_type_scat_source
C C 0.0033 0.0016 'International Tables Vol C Tables 4.2.6.8 and 6.1.1.4'
H H 0.0000 0.0000 'International Tables Vol C Tables 4.2.6.8 and 6.1.1.4'
Br Br -0.2901 2.4595 'International Tables Vol C Tables 4.2.6.8 and 6.1.1.4'
N N 0.0061 0.0033 'International Tables Vol C Tables 4.2.6.8 and 6.1.1.4'
O O 0.0106 0.0060 'International Tables Vol C Tables 4.2.6.8 and 6.1.1.4'
Zn Zn 0.2839 1.4301 'International Tables Vol C Tables 4.2.6.8 and 6.1.1.4'

loop_
_geom_angle_atom_site_label_1
_geom_angle_atom_site_label_2
_geom_angle_atom_site_label_3
_geom_angle_site_symmetry_1
_geom_angle_site_symmetry_3
_geom_angle
_geom_angle_publ_flag
O1 Zn1 O1 3_767 . 180.0 ?
O1 Zn1 O4 . . 88.11(5) ?
O1 Zn1 O4 3_767 . 91.89(5) ?
O1 Zn1 O4 . 3_767 91.89(5) ?
O1 Zn1 O4 3_767 3_767 88.11(5) ?
O4 Zn1 O4 3_767 . 180.0 ?
N1 Zn1 O1 . . 89.59(5) ?
N1 Zn1 O1 3_767 . 90.41(5) ?
N1 Zn1 O1 . 3_767 90.41(5) ?
N1 Zn1 O1 3_767 3_767 89.59(5) ?
N1 Zn1 O4 . . 88.09(5) ?
N1 Zn1 O4 3_767 . 91.91(5) ?
N1 Zn1 O4 . 3_767 91.91(5) ?
N1 Zn1 O4 3_767 3_767 88.09(5) ?
N1 Zn1 N1 . 3_767 180.0000(10) ?
Zn1 O4 H42 . . 120.3(18) ?
Zn1 O4 H41 . . 99(2) ?
H42 O4 H41 . . 106(2) ?
C1 O1 Zn1 . . 122.52(11) ?
C8 N1 Zn1 . . 119.62(11) ?
C8 N1 C12 . . 117.94(15) ?
C12 N1 Zn1 . . 122.42(12) ?
C13 N2 H21 . . 117.7(18) ?
C13 N2 H22 . . 118.2(17) ?
H21 N2 H22 . . 121(2) ?
O1 C1 C2 . . 117.73(15) ?
O2 C1 O1 . . 124.27(17) ?
O2 C1 C2 . . 117.91(15) ?
C3 C2 C1 . . 118.66(17) ?
C3 C2 C7 . . 116.98(16) ?
C7 C2 C1 . . 124.19(16) ?
C2 C3 H3 . . 119.1 ?
C4 C3 C2 . . 121.78(17) ?
C4 C3 H3 . . 119.1 ?
C3 C4 C5 . . 119.88(17) ?
C3 C4 H4 . . 120.1 ?
C5 C4 H4 . . 120.1 ?
C4 C5 H5 . . 120.0 ?
C6 C5 C4 . . 119.94(17) ?
C6 C5 H5 . . 120.0 ?
C5 C6 C7 . . 119.62(17) ?
C5 C6 H6 . . 120.2 ?
C7 C6 H6 . . 120.2 ?
C2 C7 Br1 . . 123.15(14) ?
C6 C7 Br1 . . 115.13(14) ?
C6 C7 C2 . . 121.70(16) ?
N1 C8 C9 . . 123.40(15) ?
N1 C8 H8 . . 118.3 ?
C9 C8 H8 . . 118.3 ?
C8 C9 C10 . . 117.95(17) ?
C8 C9 C13 . . 117.85(15) ?
C10 C9 C13 . . 124.15(15) ?
C9 C10 H10 . . 120.3 ?
C11 C10 C9 . . 119.46(16) ?
C11 C10 H10 . . 120.3 ?
C10 C11 C12 . . 118.67(16) ?
C10 C11 H11 . . 120.7 ?
C12 C11 H11 . . 120.7 ?
N1 C12 C11 . . 122.55(17) ?
N1 C12 H12 . . 118.7 ?
C11 C12 H12 . . 118.7 ?
O3 C13 N2 . . 122.19(18) ?
O3 C13 C9 . . 120.18(16) ?
N2 C13 C9 . . 117.61(16) ?

loop_
_geom_bond_atom_site_label_1
_geom_bond_atom_site_label_2
_geom_bond_site_symmetry_2
_geom_bond_distance
_geom_bond_publ_flag
Br1 C7 . 1.8950(18) ?
Zn1 O1 3_767 2.1182(13) ?
Zn1 O1 . 2.1182(13) yes
Zn1 O4 3_767 2.1647(12) ?
Zn1 O4 . 2.1647(12) yes
Zn1 N1 . 2.1124(14) yes
Zn1 N1 3_767 2.1124(14) ?
O1 C1 . 1.267(2) ?
O2 C1 . 1.256(2) ?
O3 C13 . 1.242(2) ?
O4 H41 . 0.83(3) ?
O4 H42 . 0.869(16) ?
N1 C8 . 1.335(2) ?
N1 C12 . 1.347(2) ?
N2 H21 . 0.83(2) ?
N2 H22 . 0.86(3) ?
C1 C2 . 1.507(3) ?
C2 C3 . 1.399(2) ?
C3 H3 . 0.9300 ?
C4 C3 . 1.380(3) ?
C4 H4 . 0.9300 ?
C5 C4 . 1.390(3) ?
C5 C6 . 1.380(3) ?
C5 H5 . 0.9300 ?
C6 H6 . 0.9300 ?
C7 C2 . 1.400(3) ?
C7 C6 . 1.392(3) ?
C8 C9 . 1.384(2) ?
C8 H8 . 0.9300 ?
C10 C9 . 1.393(2) ?
C10 C11 . 1.378(3) ?
C10 H10 . 0.9300 ?
C11 C12 . 1.387(3) ?
C11 H11 . 0.9300 ?
C12 H12 . 0.9300 ?
C13 N2 . 1.331(2) ?
C13 C9 . 1.494(2) ?

loop_
_geom_hbond_atom_site_label_D
_geom_hbond_atom_site_label_H
_geom_hbond_atom_site_label_A
_geom_hbond_site_symmetry_A
_geom_hbond_distance_DH
_geom_hbond_distance_HA
_geom_hbond_distance_DA
_geom_hbond_angle_DHA
_geom_hbond_publ_flag
N2 H21 O2 3_766 0.83(2) 2.10(2) 2.870(2) 155(2) yes
O4 H41 O2 3_767 0.83(3) 1.84(3) 2.6339(19) 159(3) yes
C11 H11 Cg1 3_655 0.93 2.87 3.600(3) 136 yes

loop_
_geom_torsion_atom_site_label_1
_geom_torsion_atom_site_label_2
_geom_torsion_atom_site_label_3
_geom_torsion_atom_site_label_4
_geom_torsion_site_symmetry_1
_geom_torsion_site_symmetry_2
_geom_torsion_site_symmetry_3
_geom_torsion_site_symmetry_4
_geom_torsion
_geom_torsion_publ_flag
O4 Zn1 O1 C1 3_767 . . . 36.30(14) ?
O4 Zn1 O1 C1 . . . . -143.70(14) ?
N1 Zn1 O1 C1 . . . . -55.59(14) ?
N1 Zn1 O1 C1 3_767 . . . 124.41(14) ?
O1 Zn1 N1 C8 3_767 . . . 134.53(14) ?
O1 Zn1 N1 C8 . . . . -45.47(14) ?
O1 Zn1 N1 C12 3_767 . . . -44.44(14) ?
O1 Zn1 N1 C12 . . . . 135.56(14) ?
O4 Zn1 N1 C8 3_767 . . . -137.35(14) ?
O4 Zn1 N1 C8 . . . . 42.65(14) ?
O4 Zn1 N1 C12 3_767 . . . 43.68(14) ?
O4 Zn1 N1 C12 . . . . -136.32(14) ?
Zn1 O1 C1 O2 . . . . -22.3(2) ?
Zn1 O1 C1 C2 . . . . 154.15(12) ?
Zn1 N1 C8 C9 . . . . -178.88(14) ?
C12 N1 C8 C9 . . . . 0.1(3) ?
Zn1 N1 C12 C11 . . . . 177.59(15) ?
C8 N1 C12 C11 . . . . -1.4(3) ?
O1 C1 C2 C3 . . . . -30.2(2) ?
O1 C1 C2 C7 . . . . 154.63(17) ?
O2 C1 C2 C3 . . . . 146.41(17) ?
O2 C1 C2 C7 . . . . -28.7(3) ?
C1 C2 C3 C4 . . . . -172.78(16) ?
C7 C2 C3 C4 . . . . 2.7(3) ?
C5 C4 C3 C2 . . . . 0.1(3) ?
C6 C5 C4 C3 . . . . -2.3(3) ?
C4 C5 C6 C7 . . . . 1.6(3) ?
Br1 C7 C2 C1 . . . . -10.0(2) ?
Br1 C7 C2 C3 . . . . 174.80(12) ?
C6 C7 C2 C1 . . . . 171.77(16) ?
C6 C7 C2 C3 . . . . -3.4(2) ?
Br1 C7 C6 C5 . . . . -177.00(13) ?
C2 C7 C6 C5 . . . . 1.4(3) ?
N1 C8 C9 C10 . . . . 1.1(3) ?
N1 C8 C9 C13 . . . . -176.47(16) ?
C11 C10 C9 C8 . . . . -1.2(3) ?
C11 C10 C9 C13 . . . . 176.27(18) ?
C9 C10 C11 C12 . . . . 0.0(3) ?
C10 C11 C12 N1 . . . . 1.3(3) ?
O3 C13 C9 C8 . . . . 4.0(3) ?
O3 C13 C9 C10 . . . . -173.46(18) ?
N2 C13 C9 C8 . . . . -177.63(18) ?
N2 C13 C9 C10 . . . . 4.9(3) ?
